data_1517844
loop_
_publ_author_name
'Erker, G.'
'Kehr, Gerald'
'Daniliuc, Constantin Gabriel'
'M\"uck-Lichtenfeld, Christian'
'Chen, Guo-Qiang'
'Moquist, Philip'
'Bussmann, Kathrin'

_publ_section_title
;
 \a-CH Acidity of Alkyl-B(C6F5)2 Compounds -- the Role of Stabilized
 Borataalkene Formation in Frustrated Lewis Pair Chemistry
;
_journal_name_full 'Chem. Sci.'
_journal_paper_doi 10.1039/C4SC01711K
_journal_year 2014
_chemical_formula_sum 'C29 H18 B F10 P'
_chemical_formula_weight 598.21
_chemical_name_systematic
; 
 ? 
;
_space_group_IT_number 2
_symmetry_cell_setting triclinic
_symmetry_space_group_name_Hall '-P 1'
_symmetry_space_group_name_H-M 'P -1'
_atom_sites_solution_hydrogens geom
_atom_sites_solution_primary direct
_atom_sites_solution_secondary difmap
_audit_creation_method SHELXL-97
_cell_angle_alpha 109.385(3)
_cell_angle_beta 97.336(5)
_cell_angle_gamma 114.390(5)
_cell_formula_units_Z 2
_cell_length_a 10.0670(7)
_cell_length_b 11.7645(11)
_cell_length_c 13.4704(13)
_cell_measurement_reflns_used 3997
_cell_measurement_temperature 223(2)
_cell_measurement_theta_max 68.25
_cell_measurement_theta_min 0.88
_cell_volume 1303.9(2)
_computing_cell_refinement 'Collect (Nonius B.V., 1998)'
_computing_data_collection 'Collect (Nonius B.V., 1998)'
_computing_data_reduction 'Denzo-SMN (Otwinowski & Minor, 1997)'
_computing_molecular_graphics 'XP (BrukerAXS, 2000)'
_computing_publication_material 'SHELXL-97 (Sheldrick, 1997)'
_computing_structure_refinement 'SHELXL-97 (Sheldrick, 1997)'
_computing_structure_solution 'SHELXS-97 (Sheldrick, 1990)'
_diffrn_ambient_temperature 223(2)
_diffrn_measured_fraction_theta_full 0.962
_diffrn_measured_fraction_theta_max 0.962
_diffrn_measurement_device_type 'Nonius KappaCCD APEXII'
_diffrn_measurement_method '\w and \f scans'
_diffrn_radiation_monochromator graphite
_diffrn_radiation_source 'fine-focus sealed tube'
_diffrn_radiation_type CuK\a
_diffrn_radiation_wavelength 1.54178
_diffrn_reflns_av_R_equivalents 0.036
_diffrn_reflns_av_sigmaI/netI 0.0244
_diffrn_reflns_limit_h_max 11
_diffrn_reflns_limit_h_min 0
_diffrn_reflns_limit_k_max 12
_diffrn_reflns_limit_k_min -14
_diffrn_reflns_limit_l_max 15
_diffrn_reflns_limit_l_min -15
_diffrn_reflns_number 14759
_diffrn_reflns_theta_full 67.30
_diffrn_reflns_theta_max 67.30
_diffrn_reflns_theta_min 3.66
_exptl_absorpt_coefficient_mu 1.767
_exptl_absorpt_correction_T_max 0.8028
_exptl_absorpt_correction_T_min 0.5767
_exptl_absorpt_correction_type multi-scan
_exptl_absorpt_process_details 'Denzo (Otwinowski, Borek, Majewski & Minor, 2003)'
_exptl_crystal_colour colourless
_exptl_crystal_density_diffrn 1.524
_exptl_crystal_density_method 'not measured'
_exptl_crystal_description block
_exptl_crystal_F_000 604
_exptl_crystal_size_max 0.35
_exptl_crystal_size_mid 0.15
_exptl_crystal_size_min 0.13
_refine_diff_density_max 0.308
_refine_diff_density_min -0.232
_refine_diff_density_rms 0.036
_refine_ls_extinction_method none
_refine_ls_goodness_of_fit_ref 1.049
_refine_ls_hydrogen_treatment constr
_refine_ls_matrix_type full
_refine_ls_number_parameters 371
_refine_ls_number_reflns 4498
_refine_ls_number_restraints 0
_refine_ls_restrained_S_all 1.049
_refine_ls_R_factor_all 0.0364
_refine_ls_R_factor_gt 0.0351
_refine_ls_shift/su_max 0.001
_refine_ls_shift/su_mean 0.000
_refine_ls_structure_factor_coef Fsqd
_refine_ls_weighting_details 'calc w=1/[\s^2^(Fo^2^)+(0.0474P)^2^+0.4513P] where P=(Fo^2^+2Fc^2^)/3'
_refine_ls_weighting_scheme calc
_refine_ls_wR_factor_gt 0.0935
_refine_ls_wR_factor_ref 0.0946
_reflns_number_gt 4284
_reflns_number_total 4498
_reflns_threshold_expression >2sigma(I)
_cod_data_source_file c4sc01711k2.cif
_cod_data_source_block erk7259
_cod_original_sg_symbol_H-M P-1
_cod_database_code 1517844

loop_
_symmetry_equiv_pos_as_xyz
'x, y, z'
'-x, -y, -z'

loop_
_atom_site_label
_atom_site_type_symbol
_atom_site_fract_x
_atom_site_fract_y
_atom_site_fract_z
_atom_site_U_iso_or_equiv
_atom_site_adp_type
_atom_site_occupancy
_atom_site_symmetry_multiplicity
_atom_site_calc_flag
_atom_site_refinement_flags
P1 P 0.79198(4) 0.63144(4) 0.26439(3) 0.03402(12) Uani 1 1 d .
C1 C 0.63985(19) 0.45076(17) 0.20117(15) 0.0454(4) Uani 1 1 d .
H1A H 0.5607 0.4399 0.2382 0.054 Uiso 1 1 calc R
H1B H 0.5921 0.4224 0.1228 0.054 Uiso 1 1 calc R
C2 C 0.7099(2) 0.36223(16) 0.21262(15) 0.0487(4) Uani 1 1 d .
C3 C 0.8267(2) 0.37013(16) 0.17299(14) 0.0475(4) Uani 1 1 d .
H3 H 0.8703 0.3151 0.1797 0.057 Uiso 1 1 calc R
C4 C 0.8910(2) 0.46355(17) 0.11812(14) 0.0437(4) Uani 1 1 d .
H4A H 0.8093 0.4384 0.0539 0.052 Uiso 1 1 calc R
H4B H 0.9708 0.4483 0.0910 0.052 Uiso 1 1 calc R
C5 C 0.6429(3) 0.2724(2) 0.2699(2) 0.0680(6) Uani 1 1 d .
H5A H 0.6996 0.2239 0.2752 0.102 Uiso 1 1 calc R
H5B H 0.5363 0.2061 0.2280 0.102 Uiso 1 1 calc R
H5C H 0.6497 0.3292 0.3436 0.102 Uiso 1 1 calc R
C11 C 0.70849(18) 0.73140(16) 0.23481(12) 0.0366(3) Uani 1 1 d .
C12 C 0.8014(2) 0.86487(18) 0.24773(15) 0.0435(4) Uani 1 1 d .
H12 H 0.9085 0.9063 0.2767 0.052 Uiso 1 1 calc R
C13 C 0.7368(2) 0.9368(2) 0.21804(16) 0.0518(4) Uani 1 1 d .
H13 H 0.8001 1.0269 0.2267 0.062 Uiso 1 1 calc R
C14 C 0.5799(2) 0.8771(2) 0.17590(16) 0.0561(5) Uani 1 1 d .
H14 H 0.5364 0.9257 0.1547 0.067 Uiso 1 1 calc R
C15 C 0.4867(2) 0.7457(2) 0.16496(16) 0.0558(5) Uani 1 1 d .
H15 H 0.3796 0.7057 0.1377 0.067 Uiso 1 1 calc R
C16 C 0.54998(19) 0.67283(18) 0.19386(14) 0.0462(4) Uani 1 1 d .
H16 H 0.4859 0.5833 0.1859 0.055 Uiso 1 1 calc R
C21 C 0.82991(17) 0.67732(16) 0.41200(13) 0.0366(3) Uani 1 1 d .
C22 C 0.9002(2) 0.62003(18) 0.46048(15) 0.0453(4) Uani 1 1 d .
H22 H 0.9360 0.5643 0.4183 0.054 Uiso 1 1 calc R
C23 C 0.9172(2) 0.6449(2) 0.57029(16) 0.0532(4) Uani 1 1 d .
H23 H 0.9641 0.6056 0.6024 0.064 Uiso 1 1 calc R
C24 C 0.8658(2) 0.7268(2) 0.63288(15) 0.0562(5) Uani 1 1 d .
H24 H 0.8759 0.7421 0.7072 0.067 Uiso 1 1 calc R
C25 C 0.7994(2) 0.7863(2) 0.58657(15) 0.0561(5) Uani 1 1 d .
H25 H 0.7660 0.8436 0.6299 0.067 Uiso 1 1 calc R
C26 C 0.7814(2) 0.76242(18) 0.47651(14) 0.0454(4) Uani 1 1 d .
H26 H 0.7364 0.8037 0.4456 0.054 Uiso 1 1 calc R
B1 B 0.9648(2) 0.62887(18) 0.19936(15) 0.0363(4) Uani 1 1 d .
C31 C 1.11618(17) 0.69008(16) 0.30328(13) 0.0370(3) Uani 1 1 d .
F32 F 1.16701(13) 0.50170(11) 0.23739(10) 0.0586(3) Uani 1 1 d .
C32 C 1.20171(19) 0.62571(17) 0.31579(14) 0.0432(4) Uani 1 1 d .
F33 F 1.40553(13) 0.61284(13) 0.41085(12) 0.0706(3) Uani 1 1 d .
C33 C 1.3287(2) 0.6817(2) 0.40562(17) 0.0499(4) Uani 1 1 d .
F34 F 1.50190(12) 0.86630(13) 0.57590(10) 0.0665(3) Uani 1 1 d .
C34 C 1.37748(19) 0.8090(2) 0.48914(15) 0.0490(4) Uani 1 1 d .
F35 F 1.34697(12) 1.00518(11) 0.56007(8) 0.0585(3) Uani 1 1 d .
C35 C 1.29895(19) 0.87896(18) 0.48084(13) 0.0444(4) Uani 1 1 d .
F36 F 1.10365(11) 0.89472(9) 0.38624(8) 0.0466(2) Uani 1 1 d .
C36 C 1.17316(18) 0.81876(17) 0.39027(13) 0.0387(3) Uani 1 1 d .
C41 C 0.98950(18) 0.71731(16) 0.12493(12) 0.0365(3) Uani 1 1 d .
F42 F 1.25887(11) 0.86646(11) 0.21139(9) 0.0535(3) Uani 1 1 d .
C42 C 1.12857(19) 0.82177(17) 0.13315(13) 0.0407(4) Uani 1 1 d .
F43 F 1.28484(14) 0.98562(13) 0.07540(11) 0.0714(3) Uani 1 1 d .
C43 C 1.1464(2) 0.88718(18) 0.06341(15) 0.0484(4) Uani 1 1 d .
F44 F 1.03687(15) 0.91334(12) -0.08717(9) 0.0664(3) Uani 1 1 d .
C44 C 1.0211(2) 0.85026(19) -0.01911(14) 0.0487(4) Uani 1 1 d .
F45 F 0.75643(13) 0.71326(12) -0.11044(8) 0.0596(3) Uani 1 1 d .
C45 C 0.8806(2) 0.74934(18) -0.03088(13) 0.0445(4) Uani 1 1 d .
F46 F 0.72507(11) 0.58542(10) 0.02082(8) 0.0478(2) Uani 1 1 d .
C46 C 0.86832(18) 0.68543(16) 0.03925(13) 0.0392(3) Uani 1 1 d .

loop_
_atom_site_aniso_label
_atom_site_aniso_U_11
_atom_site_aniso_U_22
_atom_site_aniso_U_33
_atom_site_aniso_U_23
_atom_site_aniso_U_13
_atom_site_aniso_U_12
P1 0.0328(2) 0.0324(2) 0.0346(2) 0.01302(16) 0.00834(16) 0.01547(16)
C1 0.0392(9) 0.0381(8) 0.0489(9) 0.0160(7) 0.0091(7) 0.0132(7)
C2 0.0505(10) 0.0309(8) 0.0513(10) 0.0137(7) 0.0075(8) 0.0135(7)
C3 0.0547(10) 0.0311(8) 0.0479(9) 0.0095(7) 0.0087(8) 0.0211(8)
C4 0.0495(9) 0.0382(8) 0.0385(8) 0.0092(7) 0.0099(7) 0.0236(8)
C5 0.0701(13) 0.0475(11) 0.0857(15) 0.0365(11) 0.0237(12) 0.0216(10)
C11 0.0389(8) 0.0406(8) 0.0320(7) 0.0142(6) 0.0117(6) 0.0217(7)
C12 0.0409(9) 0.0457(9) 0.0507(9) 0.0234(8) 0.0180(7) 0.0237(7)
C13 0.0593(11) 0.0533(10) 0.0621(11) 0.0332(9) 0.0278(9) 0.0349(9)
C14 0.0648(12) 0.0655(12) 0.0552(11) 0.0284(9) 0.0150(9) 0.0456(11)
C15 0.0454(10) 0.0590(11) 0.0539(11) 0.0127(9) 0.0004(8) 0.0305(9)
C16 0.0398(9) 0.0443(9) 0.0462(9) 0.0127(7) 0.0053(7) 0.0206(8)
C21 0.0325(8) 0.0360(8) 0.0382(8) 0.0159(6) 0.0096(6) 0.0143(6)
C22 0.0495(10) 0.0463(9) 0.0476(9) 0.0234(8) 0.0156(8) 0.0271(8)
C23 0.0590(11) 0.0575(11) 0.0480(10) 0.0282(9) 0.0112(8) 0.0296(9)
C24 0.0632(12) 0.0619(11) 0.0373(9) 0.0208(8) 0.0116(8) 0.0266(10)
C25 0.0672(12) 0.0618(11) 0.0425(10) 0.0177(9) 0.0201(9) 0.0369(10)
C26 0.0488(10) 0.0502(9) 0.0414(9) 0.0187(8) 0.0131(7) 0.0286(8)
B1 0.0366(9) 0.0361(9) 0.0362(9) 0.0129(7) 0.0117(7) 0.0194(7)
C31 0.0363(8) 0.0396(8) 0.0376(8) 0.0175(7) 0.0135(6) 0.0193(7)
F32 0.0614(6) 0.0512(6) 0.0667(7) 0.0170(5) 0.0145(5) 0.0381(5)
C32 0.0425(9) 0.0438(9) 0.0479(9) 0.0213(8) 0.0154(7) 0.0233(7)
F33 0.0538(7) 0.0788(8) 0.0990(9) 0.0508(7) 0.0153(6) 0.0416(6)
C33 0.0394(9) 0.0604(11) 0.0645(11) 0.0391(10) 0.0169(8) 0.0270(8)
F34 0.0432(6) 0.0821(8) 0.0604(7) 0.0394(6) -0.0012(5) 0.0163(6)
C34 0.0330(8) 0.0611(11) 0.0475(10) 0.0319(9) 0.0061(7) 0.0133(8)
F35 0.0518(6) 0.0535(6) 0.0406(5) 0.0067(5) 0.0058(4) 0.0129(5)
C35 0.0383(8) 0.0463(9) 0.0375(8) 0.0168(7) 0.0106(7) 0.0121(7)
F36 0.0440(5) 0.0396(5) 0.0478(5) 0.0090(4) 0.0082(4) 0.0224(4)
C36 0.0349(8) 0.0419(8) 0.0398(8) 0.0175(7) 0.0129(7) 0.0187(7)
C41 0.0398(8) 0.0372(8) 0.0335(7) 0.0113(6) 0.0130(6) 0.0220(7)
F42 0.0367(5) 0.0629(6) 0.0565(6) 0.0296(5) 0.0104(4) 0.0183(5)
C42 0.0404(9) 0.0433(9) 0.0382(8) 0.0149(7) 0.0120(7) 0.0221(7)
F43 0.0594(7) 0.0679(7) 0.0759(8) 0.0414(7) 0.0235(6) 0.0123(6)
C43 0.0502(10) 0.0452(9) 0.0488(10) 0.0209(8) 0.0207(8) 0.0200(8)
F44 0.0908(9) 0.0660(7) 0.0537(6) 0.0380(6) 0.0271(6) 0.0368(7)
C44 0.0680(12) 0.0482(10) 0.0406(9) 0.0232(8) 0.0222(8) 0.0328(9)
F45 0.0642(7) 0.0732(7) 0.0430(5) 0.0261(5) 0.0061(5) 0.0368(6)
C45 0.0525(10) 0.0484(9) 0.0337(8) 0.0140(7) 0.0099(7) 0.0292(8)
F46 0.0398(5) 0.0501(5) 0.0399(5) 0.0149(4) 0.0049(4) 0.0154(4)
C46 0.0416(9) 0.0393(8) 0.0343(8) 0.0114(6) 0.0118(7) 0.0207(7)

loop_
_atom_type_symbol
_atom_type_description
_atom_type_scat_dispersion_real
_atom_type_scat_dispersion_imag
_atom_type_scat_source
C C 0.0181 0.0091 'International Tables Vol C Tables 4.2.6.8 and 6.1.1.4'
H H 0.0000 0.0000 'International Tables Vol C Tables 4.2.6.8 and 6.1.1.4'
B B 0.0090 0.0039 'International Tables Vol C Tables 4.2.6.8 and 6.1.1.4'
F F 0.0727 0.0534 'International Tables Vol C Tables 4.2.6.8 and 6.1.1.4'
P P 0.2955 0.4335 'International Tables Vol C Tables 4.2.6.8 and 6.1.1.4'

loop_
_geom_angle_atom_site_label_1
_geom_angle_atom_site_label_2
_geom_angle_atom_site_label_3
_geom_angle
C11 P1 C21 106.69(7)
C11 P1 C1 107.22(8)
C21 P1 C1 103.21(8)
C11 P1 B1 116.69(7)
C21 P1 B1 117.06(7)
C1 P1 B1 104.69(8)
C2 C1 P1 108.57(11)
C2 C1 H1A 110.0
P1 C1 H1A 110.0
C2 C1 H1B 110.0
P1 C1 H1B 110.0
H1A C1 H1B 108.4
C3 C2 C5 124.58(18)
C3 C2 C1 118.53(16)
C5 C2 C1 116.88(17)
C2 C3 C4 122.42(16)
C2 C3 H3 118.8
C4 C3 H3 118.8
C3 C4 B1 114.12(13)
C3 C4 H4A 108.7
B1 C4 H4A 108.7
C3 C4 H4B 108.7
B1 C4 H4B 108.7
H4A C4 H4B 107.6
C2 C5 H5A 109.5
C2 C5 H5B 109.5
H5A C5 H5B 109.5
C2 C5 H5C 109.5
H5A C5 H5C 109.5
H5B C5 H5C 109.5
C12 C11 C16 119.07(15)
C12 C11 P1 120.68(12)
C16 C11 P1 120.18(13)
C13 C12 C11 120.17(16)
C13 C12 H12 119.9
C11 C12 H12 119.9
C14 C13 C12 120.31(18)
C14 C13 H13 119.8
C12 C13 H13 119.8
C13 C14 C15 119.82(17)
C13 C14 H14 120.1
C15 C14 H14 120.1
C16 C15 C14 120.32(17)
C16 C15 H15 119.8
C14 C15 H15 119.8
C15 C16 C11 120.28(17)
C15 C16 H16 119.9
C11 C16 H16 119.9
C26 C21 C22 119.03(15)
C26 C21 P1 120.88(12)
C22 C21 P1 119.97(12)
C23 C22 C21 120.26(16)
C23 C22 H22 119.9
C21 C22 H22 119.9
C24 C23 C22 120.29(17)
C24 C23 H23 119.9
C22 C23 H23 119.9
C23 C24 C25 119.93(17)
C23 C24 H24 120.0
C25 C24 H24 120.0
C24 C25 C26 120.52(18)
C24 C25 H25 119.7
C26 C25 H25 119.7
C25 C26 C21 119.94(16)
C25 C26 H26 120.0
C21 C26 H26 120.0
C31 B1 C41 114.09(13)
C31 B1 C4 114.23(13)
C41 B1 C4 109.92(13)
C31 B1 P1 107.11(10)
C41 B1 P1 108.69(10)
C4 B1 P1 101.90(11)
C36 C31 C32 112.73(14)
C36 C31 B1 120.90(13)
C32 C31 B1 126.37(14)
F32 C32 C33 114.55(15)
F32 C32 C31 121.29(15)
C33 C32 C31 124.15(16)
F33 C33 C34 119.85(16)
F33 C33 C32 120.31(18)
C34 C33 C32 119.83(16)
F34 C34 C33 120.82(17)
F34 C34 C35 120.33(17)
C33 C34 C35 118.82(15)
F35 C35 C36 120.96(16)
F35 C35 C34 119.88(15)
C36 C35 C34 119.15(16)
F36 C36 C35 115.97(14)
F36 C36 C31 118.70(14)
C35 C36 C31 125.30(15)
C42 C41 C46 112.90(14)
C42 C41 B1 125.83(14)
C46 C41 B1 121.13(14)
F42 C42 C43 114.65(15)
F42 C42 C41 121.30(14)
C43 C42 C41 124.05(16)
F43 C43 C44 119.76(16)
F43 C43 C42 120.60(17)
C44 C43 C42 119.64(16)
F44 C44 C45 120.55(17)
F44 C44 C43 120.19(17)
C45 C44 C43 119.26(16)
F45 C45 C44 119.96(15)
F45 C45 C46 120.81(16)
C44 C45 C46 119.24(16)
F46 C46 C45 115.28(14)
F46 C46 C41 119.81(14)
C45 C46 C41 124.91(16)

loop_
_geom_bond_atom_site_label_1
_geom_bond_atom_site_label_2
_geom_bond_distance
P1 C11 1.8139(16)
P1 C21 1.8204(16)
P1 C1 1.8346(17)
P1 B1 2.0515(18)
C1 C2 1.513(2)
C1 H1A 0.9800
C1 H1B 0.9800
C2 C3 1.334(3)
C2 C5 1.501(3)
C3 C4 1.499(3)
C3 H3 0.9400
C4 B1 1.649(2)
C4 H4A 0.9800
C4 H4B 0.9800
C5 H5A 0.9700
C5 H5B 0.9700
C5 H5C 0.9700
C11 C12 1.391(2)
C11 C16 1.393(2)
C12 C13 1.384(2)
C12 H12 0.9400
C13 C14 1.379(3)
C13 H13 0.9400
C14 C15 1.382(3)
C14 H14 0.9400
C15 C16 1.379(3)
C15 H15 0.9400
C16 H16 0.9400
C21 C26 1.390(2)
C21 C22 1.396(2)
C22 C23 1.382(3)
C22 H22 0.9400
C23 C24 1.375(3)
C23 H23 0.9400
C24 C25 1.377(3)
C24 H24 0.9400
C25 C26 1.387(3)
C25 H25 0.9400
C26 H26 0.9400
B1 C31 1.637(2)
B1 C41 1.641(2)
C31 C36 1.388(2)
C31 C32 1.389(2)
F32 C32 1.352(2)
C32 C33 1.383(3)
F33 C33 1.342(2)
C33 C34 1.372(3)
F34 C34 1.340(2)
C34 C35 1.375(3)
F35 C35 1.342(2)
C35 C36 1.373(2)
F36 C36 1.3528(18)
C41 C42 1.390(2)
C41 C46 1.391(2)
F42 C42 1.3481(19)
C42 C43 1.384(2)
F43 C43 1.340(2)
C43 C44 1.373(3)
F44 C44 1.345(2)
C44 C45 1.366(3)
F45 C45 1.3451(19)
C45 C46 1.377(2)
F46 C46 1.3562(19)

loop_
_geom_torsion_atom_site_label_1
_geom_torsion_atom_site_label_2
_geom_torsion_atom_site_label_3
_geom_torsion_atom_site_label_4
_geom_torsion
C11 P1 C1 C2 173.41(12)
C21 P1 C1 C2 -74.15(14)
B1 P1 C1 C2 48.85(14)
P1 C1 C2 C3 -55.59(19)
P1 C1 C2 C5 123.59(16)
C5 C2 C3 C4 -178.90(17)
C1 C2 C3 C4 0.2(3)
C2 C3 C4 B1 62.3(2)
C21 P1 C11 C12 85.81(14)
C1 P1 C11 C12 -164.15(13)
B1 P1 C11 C12 -47.21(16)
C21 P1 C11 C16 -97.16(14)
C1 P1 C11 C16 12.88(16)
B1 P1 C11 C16 129.82(13)
C16 C11 C12 C13 -1.3(2)
P1 C11 C12 C13 175.75(13)
C11 C12 C13 C14 0.3(3)
C12 C13 C14 C15 1.1(3)
C13 C14 C15 C16 -1.3(3)
C14 C15 C16 C11 0.3(3)
C12 C11 C16 C15 1.0(3)
P1 C11 C16 C15 -176.04(14)
C11 P1 C21 C26 6.36(15)
C1 P1 C21 C26 -106.47(14)
B1 P1 C21 C26 139.17(13)
C11 P1 C21 C22 -177.64(13)
C1 P1 C21 C22 69.54(14)
B1 P1 C21 C22 -44.82(15)
C26 C21 C22 C23 1.7(3)
P1 C21 C22 C23 -174.34(14)
C21 C22 C23 C24 -0.3(3)
C22 C23 C24 C25 -1.1(3)
C23 C24 C25 C26 1.1(3)
C24 C25 C26 C21 0.3(3)
C22 C21 C26 C25 -1.7(3)
P1 C21 C26 C25 174.33(14)
C3 C4 B1 C31 65.17(19)
C3 C4 B1 C41 -165.10(14)
C3 C4 B1 P1 -49.96(16)
C11 P1 B1 C31 121.19(11)
C21 P1 B1 C31 -6.96(13)
C1 P1 B1 C31 -120.49(11)
C11 P1 B1 C41 -2.52(13)
C21 P1 B1 C41 -130.67(10)
C1 P1 B1 C41 115.79(11)
C11 P1 B1 C4 -118.56(11)
C21 P1 B1 C4 113.29(11)
C1 P1 B1 C4 -0.24(12)
C41 B1 C31 C36 65.02(19)
C4 B1 C31 C36 -167.35(14)
P1 B1 C31 C36 -55.31(17)
C41 B1 C31 C32 -114.26(17)
C4 B1 C31 C32 13.4(2)
P1 B1 C31 C32 125.41(15)
C36 C31 C32 F32 -177.60(14)
B1 C31 C32 F32 1.7(3)
C36 C31 C32 C33 0.9(2)
B1 C31 C32 C33 -179.74(16)
F32 C32 C33 F33 -1.0(2)
C31 C32 C33 F33 -179.58(16)
F32 C32 C33 C34 178.28(15)
C31 C32 C33 C34 -0.3(3)
F33 C33 C34 F34 0.5(3)
C32 C33 C34 F34 -178.76(15)
F33 C33 C34 C35 178.61(15)
C32 C33 C34 C35 -0.6(3)
F34 C34 C35 F35 -0.1(2)
C33 C34 C35 F35 -178.22(15)
F34 C34 C35 C36 179.05(15)
C33 C34 C35 C36 0.9(2)
F35 C35 C36 F36 0.6(2)
C34 C35 C36 F36 -178.50(14)
F35 C35 C36 C31 178.86(15)
C34 C35 C36 C31 -0.3(3)
C32 C31 C36 F36 177.56(13)
B1 C31 C36 F36 -1.8(2)
C32 C31 C36 C35 -0.6(2)
B1 C31 C36 C35 180.00(15)
C31 B1 C41 C42 10.0(2)
C4 B1 C41 C42 -119.80(16)
P1 B1 C41 C42 129.45(14)
C31 B1 C41 C46 -174.71(13)
C4 B1 C41 C46 55.48(18)
P1 B1 C41 C46 -55.27(16)
C46 C41 C42 F42 -179.98(14)
B1 C41 C42 F42 -4.4(2)
C46 C41 C42 C43 -0.5(2)
B1 C41 C42 C43 175.11(15)
F42 C42 C43 F43 0.6(2)
C41 C42 C43 F43 -178.89(15)
F42 C42 C43 C44 -179.74(15)
C41 C42 C43 C44 0.8(3)
F43 C43 C44 F44 -0.5(3)
C42 C43 C44 F44 179.80(15)
F43 C43 C44 C45 179.70(16)
C42 C43 C44 C45 0.1(3)
F44 C44 C45 F45 -0.6(3)
C43 C44 C45 F45 179.14(15)
F44 C44 C45 C46 179.23(15)
C43 C44 C45 C46 -1.0(3)
F45 C45 C46 F46 0.6(2)
C44 C45 C46 F46 -179.23(14)
F45 C45 C46 C41 -178.84(14)
C44 C45 C46 C41 1.3(3)
C42 C41 C46 F46 -179.97(13)
B1 C41 C46 F46 4.2(2)
C42 C41 C46 C45 -0.5(2)
B1 C41 C46 C45 -176.39(14)
